data_7244379
loop_
_publ_author_name
'Lin, Liting'
'Li, Xiaoqian'
'Qian, Kun'
'Cheng, Lin'
'Zhong, Youquan'
'Xu, Hua'

_publ_section_title
;
 PO(CH2CH2CF3)3: an organic ultraviolet nonlinear optical material without
 any anionic group
;
_journal_issue 8
_journal_name_full 'RSC Advances'
_journal_page_first 4955
_journal_page_last 4960
_journal_paper_doi 10.1039/D1RA08768A
_journal_volume 12
_journal_year 2022
_chemical_absolute_configuration ad
_chemical_formula_moiety 'C9 H12 F9 O1 P1'
_chemical_formula_sum 'C9 H12 F9 O P'
_chemical_formula_weight 338.154
_space_group_crystal_system trigonal
_space_group_IT_number 161
_space_group_name_Hall 'R 3 -2"c'
_space_group_name_H-M_alt 'R 3 c :H'
_symmetry_Int_Tables_number 161
_atom_sites_solution_primary iterative
_audit_creation_date 2020-02-02
_audit_creation_method
;
Olex2 1.3
(compiled Nov 21 2019 18:26:39 for OlexSys, GUI svn.r6003)
;
_audit_update_record
;
2020-07-02 deposited with the CCDC.	2022-01-24 downloaded from the CCDC.
;
_cell_angle_alpha 90
_cell_angle_beta 90
_cell_angle_gamma 120
_cell_formula_units_Z 6
_cell_length_a 15.5366(7)
_cell_length_b 15.5366(7)
_cell_length_c 10.1335(7)
_cell_measurement_reflns_used 3859
_cell_measurement_temperature 363.15
_cell_measurement_theta_max 29.1640
_cell_measurement_theta_min 2.5910
_cell_volume 2118.4(2)
_computing_molecular_graphics 'Olex2 1.3 (Dolomanov et al., 2009)'
_computing_publication_material 'Olex2 1.3 (Dolomanov et al., 2009)'
_computing_structure_refinement 'olex2.refine 1.3 (Bourhis et al., 2015)'
_computing_structure_solution 'olex2.solve 1.3 (Bourhis et al., 2015)'
_diffrn_ambient_temperature 363.15
_diffrn_detector 'Bruker APEX2 area detector'
_diffrn_detector_area_resol_mean 7.9
_diffrn_detector_type 'CCD area detector'
_diffrn_measured_fraction_theta_full 1.0000
_diffrn_measured_fraction_theta_max 1.0000
_diffrn_measurement_device 'three-circle diffractometer'
_diffrn_measurement_device_type 'multiwire proportional'
_diffrn_measurement_method 'phi and omega scans'
_diffrn_radiation_monochromator graphite
_diffrn_radiation_probe x-ray
_diffrn_radiation_type 'Mo K\a'
_diffrn_radiation_wavelength 0.71073
_diffrn_reflns_av_R_equivalents 0.0567
_diffrn_reflns_av_unetI/netI 0.0339
_diffrn_reflns_Laue_measured_fraction_full 1.0000
_diffrn_reflns_Laue_measured_fraction_max 1.0000
_diffrn_reflns_limit_h_max 22
_diffrn_reflns_limit_h_min -21
_diffrn_reflns_limit_k_max 21
_diffrn_reflns_limit_k_min -22
_diffrn_reflns_limit_l_max 14
_diffrn_reflns_limit_l_min -13
_diffrn_reflns_number 8611
_diffrn_reflns_point_group_measured_fraction_full 0.9988
_diffrn_reflns_point_group_measured_fraction_max 0.9982
_diffrn_reflns_theta_full 25.2417
_diffrn_reflns_theta_max 27.48
_diffrn_reflns_theta_min 2.62
_diffrn_source 'microfocus sealed X-ray tube'
_diffrn_source_type 'Incoatec I\ms'
_exptl_absorpt_coefficient_mu 0.288
_exptl_absorpt_correction_T_max 1.00000
_exptl_absorpt_correction_T_min 0.42331
_exptl_absorpt_correction_type multi-scan
_exptl_crystal_colour 'clear whiteish white'
_exptl_crystal_colour_lustre clear
_exptl_crystal_colour_modifier whiteish
_exptl_crystal_colour_primary white
_exptl_crystal_density_diffrn 1.590
_exptl_crystal_description needle
_exptl_crystal_F_000 1021.760
_exptl_crystal_size_max 0.24
_exptl_crystal_size_mid 0.18
_exptl_crystal_size_min 0.12
_refine_diff_density_max 0.6382
_refine_diff_density_min -0.2618
_refine_diff_density_rms 0.1178
_refine_ls_abs_structure_details 'Flack, H. D. (1983). Acta Cryst. A39, 876-881.'
_refine_ls_abs_structure_Flack 0.0(3)
_refine_ls_d_res_high 0.7702
_refine_ls_d_res_low 7.7683
_refine_ls_goodness_of_fit_ref 1.0036
_refine_ls_hydrogen_treatment constr
_refine_ls_matrix_type full
_refine_ls_number_constraints 6
_refine_ls_number_parameters 61
_refine_ls_number_reflns 1082
_refine_ls_number_restraints 1
_refine_ls_restrained_S_all 1.0036
_refine_ls_R_factor_all 0.0666
_refine_ls_R_factor_gt 0.0579
_refine_ls_shift/su_max 0.0004
_refine_ls_shift/su_mean 0.0000
_refine_ls_structure_factor_coef Fsqd
_refine_ls_weighting_details 'w=1/[\s^2^(Fo^2^)+(0.1193P)^2^+0.7761P] where P=(Fo^2^+2Fc^2^)/3'
_refine_ls_weighting_scheme calc
_refine_ls_wR_factor_gt 0.1613
_refine_ls_wR_factor_ref 0.1707
_reflns_Friedel_coverage 0.996
_reflns_limit_h_max 17
_reflns_limit_h_min -17
_reflns_limit_k_max 10
_reflns_limit_k_min -9
_reflns_limit_l_max 13
_reflns_limit_l_min -13
_reflns_number_gt 865
_reflns_number_total 1082
_reflns_threshold_expression I>=2u(I)
_cod_data_source_file d1ra08768a2.cif
_cod_data_source_block R3C_CCDC2
_cod_original_sg_symbol_Hall ' R 3 -2"c'
_cod_original_sg_symbol_H-M 'R 3 c'
_cod_database_code 7244379
_olex2_refinement_description
;
1. Fixed Uiso
 At 1.2 times of:
  All C(H,H) groups
2.a Secondary CH2 refined with riding coordinates:
 C1(H1a,H1b), C2(H2a,H2b)
;
_olex2_submission_special_instructions 'No special instructions were received'

loop_
_space_group_symop_id
_space_group_symop_operation_xyz
1 x,y,z
2 -y,x-y,z
3 -x+y,-x,z
4 -x+y,y,z+1/2
5 x,x-y,z+1/2
6 -y,-x,z+1/2
7 x+1/3,y+2/3,z+2/3
8 -y+1/3,x-y+2/3,z+2/3
9 -x+y+1/3,-x+2/3,z+2/3
10 -x+y+1/3,y+2/3,z+7/6
11 x+1/3,x-y+2/3,z+7/6
12 -y+1/3,-x+2/3,z+7/6
13 x+2/3,y+1/3,z+1/3
14 -y+2/3,x-y+1/3,z+1/3
15 -x+y+2/3,-x+1/3,z+1/3
16 -x+y+2/3,y+1/3,z+5/6
17 x+2/3,x-y+1/3,z+5/6
18 -y+2/3,-x+1/3,z+5/6

loop_
_atom_site_label
_atom_site_type_symbol
_atom_site_fract_x
_atom_site_fract_y
_atom_site_fract_z
_atom_site_U_iso_or_equiv
_atom_site_adp_type
_atom_site_occupancy
_atom_site_site_symmetry_order
_atom_site_refinement_flags_posn
_atom_site_refinement_flags_adp
_atom_site_refinement_flags_occupancy
F3 F 0.9606(5) 0.2707(4) 0.3480(7) 0.188(2) Uani 1.000000 1 . . .
P1 P 1.0 0.0 0.37870(19) 0.0497(4) Uani 1.000000 3 S T P
O1 O 1.0 0.0 0.5255(5) 0.0634(10) Uani 1.000000 3 S T P
F2 F 0.8069(4) 0.1848(5) 0.3880(6) 0.160(3) Uani 1.000000 1 . . .
C1 C 0.9800(3) 0.0954(3) 0.3107(4) 0.0629(7) Uani 1.000000 1 . . .
H1a H 1.0404(3) 0.1590(3) 0.3202(4) 0.0754(9) Uiso 1.000000 1 R . .
H1b H 0.9662(3) 0.0830(3) 0.2171(4) 0.0754(9) Uiso 1.000000 1 R . .
C2 C 0.8963(4) 0.1011(4) 0.3747(5) 0.0909(16) Uani 1.000000 1 . . .
H2a H 0.8356(4) 0.0384(4) 0.3604(5) 0.1091(19) Uiso 1.000000 1 R . .
H2b H 0.9083(4) 0.1083(4) 0.4691(5) 0.1091(19) Uiso 1.000000 1 R . .
F1 F 0.8664(5) 0.1843(5) 0.2044(5) 0.1622(19) Uani 1.000000 1 . . .
C3 C 0.8800(5) 0.1808(5) 0.3302(6) 0.0965(13) Uani 1.000000 1 . . .

loop_
_atom_site_aniso_label
_atom_site_aniso_U_11
_atom_site_aniso_U_22
_atom_site_aniso_U_33
_atom_site_aniso_U_12
_atom_site_aniso_U_13
_atom_site_aniso_U_23
F3 0.185(5) 0.111(3) 0.299(7) 0.096(3) -0.063(5) -0.044(4)
P1 0.0527(4) 0.0527(4) 0.0437(5) 0.0263(2) -0.000000 0.000000
O1 0.0727(16) 0.0727(16) 0.0448(18) 0.0364(8) -0.000000 0.000000
F2 0.185(5) 0.226(7) 0.166(5) 0.175(6) 0.015(2) 0.008(3)
C1 0.068(2) 0.0606(17) 0.0620(15) 0.0339(15) 0.0024(14) 0.0056(13)
C2 0.112(4) 0.102(3) 0.091(3) 0.076(3) 0.024(2) 0.022(2)
F1 0.232(5) 0.235(5) 0.117(3) 0.189(4) -0.015(3) 0.019(3)
C3 0.106(4) 0.107(4) 0.105(3) 0.075(3) -0.014(3) -0.011(3)

loop_
_atom_type_symbol
_atom_type_scat_dispersion_real
_atom_type_scat_dispersion_imag
_atom_type_scat_Cromer_Mann_a1
_atom_type_scat_Cromer_Mann_a2
_atom_type_scat_Cromer_Mann_a3
_atom_type_scat_Cromer_Mann_a4
_atom_type_scat_Cromer_Mann_b1
_atom_type_scat_Cromer_Mann_b2
_atom_type_scat_Cromer_Mann_b3
_atom_type_scat_Cromer_Mann_b4
_atom_type_scat_Cromer_Mann_c
_atom_type_scat_source
_atom_type_scat_dispersion_source
H 0.00000 0.00000 0.49300 0.32291 0.14019 0.04081 10.51090 26.12570 3.14236 57.79970 0.0030380000826 'International Tables Volume C Table 6.1.1.4 (pp. 500-502)' 'Henke, Gullikson and Davis, At. Data and Nucl. Data Tables, 1993, 54, 2'
C 0.00347 0.00161 2.31000 1.02000 1.58860 0.86500 20.84390 10.20750 0.56870 51.65120 0.215599998832 'International Tables Volume C Table 6.1.1.4 (pp. 500-502)' 'Henke, Gullikson and Davis, At. Data and Nucl. Data Tables, 1993, 54, 2'
F 0.01794 0.01033 3.53920 2.64120 1.51700 1.02430 10.28250 4.29440 0.26150 26.14760 0.277599990368 'International Tables Volume C Table 6.1.1.4 (pp. 500-502)' 'Henke, Gullikson and Davis, At. Data and Nucl. Data Tables, 1993, 54, 2'
O 0.01158 0.00611 3.04850 2.28680 1.54630 0.86700 13.27710 5.70110 0.32390 32.90890 0.250800013542 'International Tables Volume C Table 6.1.1.4 (pp. 500-502)' 'Henke, Gullikson and Davis, At. Data and Nucl. Data Tables, 1993, 54, 2'
P 0.10434 0.09671 6.43450 4.17910 1.78000 1.49080 1.90670 27.15700 0.52600 68.16450 1.11489999294 'International Tables Volume C Table 6.1.1.4 (pp. 500-502)' 'Henke, Gullikson and Davis, At. Data and Nucl. Data Tables, 1993, 54, 2'

loop_
_geom_angle_atom_site_label_1
_geom_angle_atom_site_label_2
_geom_angle_atom_site_label_3
_geom_angle
_geom_angle_site_symmetry_1
_geom_angle_site_symmetry_3
_geom_angle_publ_flag
C1 P1 O1 112.56(14) . . ?
C1 P1 O1 112.56(14) 3_765 . ?
C1 P1 O1 112.56(14) 2_645 . ?
C1 P1 C1 106.21(16) 3_765 . ?
C1 P1 C1 106.21(16) 2_645 . ?
C1 P1 C1 106.21(16) 3_765 2_645 ?
H1a C1 P1 108.90(12) . 2_645 ?
H1b C1 P1 108.90(14) . 2_645 ?
H1b C1 H1a 107.7 . . ?
C2 C1 P1 113.4(3) . 2_645 ?
C2 C1 H1a 108.9(3) . . ?
C2 C1 H1b 108.9(3) . . ?
H2a C2 C1 108.2(3) . . ?
H2b C2 C1 108.2(3) . . ?
H2b C2 H2a 107.4 . . ?
C3 C2 C1 116.3(4) . . ?
C3 C2 H2a 108.2(3) . . ?
C3 C2 H2b 108.2(4) . . ?
F2 C3 F3 105.7(5) . . ?
C2 C3 F3 112.0(5) . . ?
C2 C3 F2 115.3(6) . . ?
F1 C3 F3 100.1(6) . . ?
F1 C3 F2 106.0(5) . . ?
F1 C3 C2 116.3(5) . . ?

loop_
_geom_bond_atom_site_label_1
_geom_bond_atom_site_label_2
_geom_bond_distance
_geom_bond_site_symmetry_2
_geom_bond_publ_flag
F3 C3 1.343(8) . ?
P1 O1 1.488(5) . ?
P1 C1 1.797(3) . ?
P1 C1 1.797(3) 3_765 ?
P1 C1 1.797(3) 2_645 ?
F2 C3 1.306(7) . ?
C1 H1a 0.9700 . ?
C1 H1b 0.9700 . ?
C1 C2 1.495(6) . ?
C2 H2a 0.9700 . ?
C2 H2b 0.9700 . ?
C2 C3 1.454(7) . ?
F1 C3 1.298(7) . ?

loop_
_geom_torsion_atom_site_label_1
_geom_torsion_atom_site_label_2
_geom_torsion_atom_site_label_3
_geom_torsion_atom_site_label_4
_geom_torsion
_geom_torsion_site_symmetry_1
_geom_torsion_site_symmetry_2
_geom_torsion_site_symmetry_3
_geom_torsion_site_symmetry_4
_geom_torsion_publ_flag
F3 C3 C2 C1 -58.7(6) . . . . ?
P1 C1 C2 C3 176.3(4) 2_645 . . . ?
P1 C1 C2 C3 176.3(4) . . . . ?
P1 C1 C2 C3 176.3(4) 3_765 . . . ?
F2 C3 C2 C1 -179.6(5) . . . . ?
C1 C2 C3 F1 55.5(6) . . . . ?
